data_2011211
loop_
_publ_author_name
'Kani, Yoshiyuki'
'Tsuchimoto, Masanobu'
'Ohba, Shigeru'
'Matsushima, Hideaki'
'Tokii, Tadashi'

_publ_section_title
;<i>catena</i>-Poly[[tetrakis(\m-3,3-dimethylbutyrato-<i>O</i>:<i>O</i>')dicopper(II)]-\m-3,3-dimethylbutyrato-<i>O</i>:<i>O</i>'-[bis(2,6-dimethylpyridine-<i>N</i>)copper(II)]-\m-3,3-dimethylbutyrato-<i>O</i>:<i>O</i>']
 and
 tetrakis(\m-2,2-dimethylpropanoato-<i>O</i>:<i>O</i>')bis[(2,6-dimethylpyridine-<i>N</i>)copper(II)]
;
_journal_issue 8
_journal_name_full 'Acta Crystallographica Section C'
_journal_page_first 923
_journal_page_last 925
_journal_paper_doi 10.1107/S0108270100006697
_journal_volume 56
_journal_year 2000
_chemical_formula_iupac '[Cu2 (C5 H9 O2)4 (C7 H9 N)2]'
_chemical_formula_sum 'C34 H54 Cu2 N2 O8'
_chemical_formula_weight 745.90
_space_group_IT_number 2
_symmetry_cell_setting triclinic
_symmetry_space_group_name_Hall '-P 1'
_symmetry_space_group_name_H-M 'P -1'
_cell_angle_alpha 107.66(4)
_cell_angle_beta 97.15(4)
_cell_angle_gamma 61.82(3)
_cell_formula_units_Z 1
_cell_length_a 10.986(4)
_cell_length_b 11.195(5)
_cell_length_c 9.564(4)
_cell_measurement_reflns_used 25
_cell_measurement_temperature 298
_cell_measurement_theta_max 15
_cell_measurement_theta_min 10
_cell_volume 987.7(8)
_computing_cell_refinement 'MSC/AFC Diffractometer Control Software'
_computing_data_collection
;
MSC/AFC Diffractometer Control Software
(Molecular Structure Corporation, 1993)
;
_computing_data_reduction 'TEXSAN (Molecular Structure Corporation, 1999)'
_computing_publication_material TEXSAN
_computing_structure_refinement TEXSAN
_computing_structure_solution 'SIR92 (Altomare et al., 1994)'
_diffrn_measured_fraction_theta_full 1.000
_diffrn_measured_fraction_theta_max 1.000
_diffrn_measurement_device_type 'Rigaku AFC-7R'
_diffrn_measurement_method \q/2\q
_diffrn_radiation_type 'Mo K\a'
_diffrn_radiation_wavelength .71073
_diffrn_reflns_av_R_equivalents .047
_diffrn_reflns_limit_h_max 14
_diffrn_reflns_limit_h_min 0
_diffrn_reflns_limit_k_max 15
_diffrn_reflns_limit_k_min -15
_diffrn_reflns_limit_l_max 3
_diffrn_reflns_limit_l_min -12
_diffrn_reflns_number 4761
_diffrn_reflns_theta_full 27.5
_diffrn_reflns_theta_max 27.5
_diffrn_standards_decay_% 4.1
_diffrn_standards_interval_count 150
_exptl_absorpt_coefficient_mu 1.122
_exptl_absorpt_correction_T_max .844
_exptl_absorpt_correction_T_min .803
_exptl_absorpt_correction_type integration
_exptl_absorpt_process_details '(Coppens et al., 1965)'
_exptl_crystal_colour green
_exptl_crystal_density_diffrn 1.254
_exptl_crystal_density_method 'not measured'
_exptl_crystal_description prism
_exptl_crystal_size_max .25
_exptl_crystal_size_mid .20
_exptl_crystal_size_min .20
_refine_diff_density_max .74
_refine_diff_density_min -.36
_refine_ls_extinction_method none
_refine_ls_goodness_of_fit_ref 1.05
_refine_ls_hydrogen_treatment constr
_refine_ls_number_parameters 226
_refine_ls_number_reflns 4524
_refine_ls_R_factor_gt .048
_refine_ls_shift/su_max .027
_refine_ls_structure_factor_coef Fsqd
_refine_ls_weighting_details 'w = 1/{\s^2^Fo^2^ + [0.1(Fo^2^ + 2Fc^2^)/3]^2^}'
_refine_ls_weighting_scheme calc
_refine_ls_wR_factor_ref .152
_reflns_number_gt 3449
_reflns_number_total 4524
_reflns_threshold_expression 'I > 2\s(I)'
_cod_data_source_file gd1098.cif
_cod_data_source_block II
_cod_original_formula_sum 'C34 H54 Cu2 N2 O8 '
_cod_database_code 2011211

loop_
_symmetry_equiv_pos_as_xyz
x,y,z
-x,-y,-z

loop_
_atom_site_label
_atom_site_fract_x
_atom_site_fract_y
_atom_site_fract_z
_atom_site_U_iso_or_equiv
_atom_site_adp_type
_atom_site_occupancy
_atom_site_type_symbol
Cu1 -.01511(4) .40360(4) .04544(4) .04390(10) Uani 1.00 Cu
O1 -.1781(3) .5732(3) .1470(3) .0629(7) Uani 1.00 O
O2 -.1534(3) .7324(2) .0759(3) .0632(7) Uani 1.00 O
O3 -.1197(3) .3867(3) -.1353(3) .0679(8) Uani 1.00 O
O4 -.0968(3) .5465(3) -.2065(3) .0684(8) Uani 1.00 O
N1 -.0467(3) .2424(3) .1297(3) .0603(9) Uani 1.00 N
C1 -.2134(3) .6970(3) .1469(3) .0523(8) Uani 1.00 C
C2 -.3373(4) .8138(4) .2429(5) .0760(10) Uani 1.00 C
C3A -.4150(10) .9370(10) .1760(10) .109(4) Uani .50 C
C3B -.3840(10) .9600(10) .2360(10) .104(4) Uani .50 C
C4A -.269(2) .873(2) .387(2) .149(6) Uani .50 C
C4B -.285(2) .813(2) .400(2) .221(10) Uani .50 C
C5A -.4130(10) .767(2) .312(2) .156(6) Uani .50 C
C5B -.4480(10) .7730(10) .245(2) .170(6) Uani .50 C
C6 -.1404(3) .4580(4) -.2219(4) .0582(9) Uani 1.00 C
C7 -.2276(5) .4388(5) -.3566(4) .0830(10) Uani 1.00 C
C8A -.360(2) .589(2) -.339(2) .131(5) Uani .50 C
C8B -.374(2) .535(2) -.304(2) .180(8) Uani .50 C
C9A -.1550(10) .4250(10) -.4910(10) .095(3) Uani .50 C
C9B -.218(2) .490(2) -.475(2) .164(8) Uani .50 C
C10A -.283(2) .337(2) -.363(2) .129(6) Uani .50 C
C10B -.2140(10) .2860(10) -.407(2) .121(5) Uani .50 C
C11 .0619(5) .1413(4) .1795(4) .0740(10) Uani 1.00 C
C12 .0482(7) .0351(5) .2150(6) .103(2) Uani 1.00 C
C13 -.0786(9) .0358(7) .1989(7) .122(3) Uani 1.00 C
C14 -.1861(7) .1379(6) .1553(6) .107(2) Uani 1.00 C
C15 -.1712(5) .2421(5) .1203(4) .0750(10) Uani 1.00 C
C16 .1960(5) .1425(5) .1934(6) .098(2) Uani 1.00 C
C17 -.2912(5) .3521(6) .0704(6) .098(2) Uani 1.00 C
H1A -.3501 .9636 .1514 .1026 Uiso .50 H
H1B -.3072 .9812 .2555 .0988 Uiso .50 H
H2A -.4590 .9091 .0877 .1026 Uiso .50 H
H2B -.4177 .9678 .1397 .0988 Uiso .50 H
H3A -.4826 1.0155 .2445 .1026 Uiso .50 H
H3B -.4560 1.0250 .3077 .0988 Uiso .50 H
H4A -.2113 .7973 .4304 .1285 Uiso .50 H
H4B -.2536 .7204 .4106 .1803 Uiso .50 H
H5A -.2134 .9090 .3620 .1285 Uiso .50 H
H5B -.2110 .8372 .4166 .1803 Uiso .50 H
H6A -.3400 .9466 .4567 .1285 Uiso .50 H
H6B -.3596 .8803 .4686 .1803 Uiso .50 H
H7A -.4792 .8461 .3823 .1169 Uiso .50 H
H7B -.5152 .8422 .3189 .1160 Uiso .50 H
H8A -.4634 .7278 .2361 .1169 Uiso .50 H
H8B -.4924 .7693 .1496 .1160 Uiso .50 H
H9A -.3509 .6966 .3565 .1169 Uiso .50 H
H9B -.4085 .6826 .2607 .1160 Uiso .50 H
H10A -.3314 .6602 -.3241 .1236 Uiso .50 H
H10B -.3884 .6304 -.2716 .1596 Uiso .50 H
H11A -.4143 .5866 -.4258 .1236 Uiso .50 H
H11B -.4352 .5252 -.3826 .1596 Uiso .50 H
H12A -.4153 .6100 -.2558 .1236 Uiso .50 H
H12B -.3923 .5101 -.2239 .1596 Uiso .50 H
H13A -.0716 .3362 -.5131 .0953 Uiso .50 H
H13B -.1263 .4342 -.5183 .1628 Uiso .50 H
H14A -.2146 .4279 -.5730 .0953 Uiso .50 H
H14B -.2838 .4821 -.5484 .1628 Uiso .50 H
H15A -.1314 .5007 -.4702 .0953 Uiso .50 H
H15B -.2363 .5866 -.4369 .1628 Uiso .50 H
H16A -.3330 .3656 -.2744 .1302 Uiso .50 H
H16B -.2354 .2656 -.3251 .1136 Uiso .50 H
H17A -.3418 .3352 -.4456 .1302 Uiso .50 H
H17B -.2770 .2800 -.4843 .1136 Uiso .50 H
H18A -.2064 .2436 -.3744 .1302 Uiso .50 H
H18B -.1212 .2191 -.4412 .1136 Uiso .50 H
H19 .1256 -.0362 .2503 .1211 Uiso 1.00 H
H20 -.0878 -.0381 .2207 .1419 Uiso 1.00 H
H21 -.2735 .1373 .1465 .1315 Uiso 1.00 H
H22 .2627 .0658 .2301 .1191 Uiso 1.00 H
H23 .2270 .1330 .0992 .1191 Uiso 1.00 H
H24 .1865 .2304 .2605 .1191 Uiso 1.00 H
H25 -.3092 .4429 .1357 .1168 Uiso 1.00 H
H26 -.2731 .3485 -.0271 .1168 Uiso 1.00 H
H27 -.3706 .3369 .0691 .1168 Uiso 1.00 H

loop_
_atom_site_aniso_label
_atom_site_aniso_U_11
_atom_site_aniso_U_22
_atom_site_aniso_U_33
_atom_site_aniso_U_12
_atom_site_aniso_U_13
_atom_site_aniso_U_23
Cu1 .0442(2) .0466(2) .0401(2) -.0195(2) .00110(10) .01240(10)
O1 .0560(10) .0600(10) .069(2) -.0210(10) .0170(10) .0140(10)
O2 .0580(10) .0530(10) .069(2) -.0140(10) .0160(10) .0180(10)
O3 .071(2) .091(2) .0550(10) -.0470(10) -.0150(10) .0250(10)
O4 .079(2) .075(2) .0560(10) -.0390(10) -.0210(10) .0260(10)
N1 .077(2) .054(2) .051(2) -.0310(10) .0080(10) .0100(10)
C1 .044(2) .056(2) .049(2) -.0170(10) .0010(10) .0140(10)
C2 .061(2) .060(2) .084(3) -.007(2) .026(2) .016(2)
C3A .076(6) .078(7) .140(10) .010(5) .038(7) .053(7)
C3B .098(8) .080(7) .118(9) -.024(6) .041(7) .017(6)
C4A .130(10) .160(10) .085(9) -.060(10) .035(9) -.058(9)
C4B .12(2) .27(3) .13(2) -.03(2) .050(10) -.05(2)
C5A .120(10) .100(10) .21(2) -.007(8) .130(10) .035(10)
C5B .057(6) .075(8) .34(2) -.023(6) .080(10) -.010(10)
C6 .049(2) .069(2) .044(2) -.022(2) -.0050(10) .009(2)
C7 .085(3) .103(3) .059(2) -.049(3) -.030(2) .024(2)
C8A .073(8) .160(10) .130(10) -.039(8) -.050(8) .050(10)
C8B .081(10) .26(2) .150(10) -.060(10) -.057(9) .03(2)
C9A .101(7) .128(9) .033(4) -.044(7) -.006(4) .009(4)
C9B .24(2) .26(2) .081(9) -.17(2) -.070(10) .080(10)
C10A .160(10) .140(10) .113(9) -.100(10) -.070(10) .042(9)
C10B .170(10) .118(9) .080(7) -.087(10) -.062(8) .019(7)
C11 .102(3) .055(2) .059(2) -.027(2) .018(2) .015(2)
C12 .150(5) .063(3) .091(3) -.033(3) .026(3) .029(2)
C13 .188(7) .091(4) .125(5) -.087(5) .037(5) .026(3)
C14 .157(6) .094(4) .104(4) -.086(4) .026(4) .014(3)
C15 .100(3) .080(3) .062(2) -.059(3) .016(2) .003(2)
C16 .088(3) .089(3) .115(4) -.021(3) -.009(3) .064(3)
C17 .073(3) .134(4) .120(4) -.067(3) -.007(3) .048(3)

loop_
_atom_type_symbol
_atom_type_description
_atom_type_scat_dispersion_real
_atom_type_scat_dispersion_imag
_atom_type_scat_source
Cu Cu .320 1.265
;International Tables for Crystallography
(1992, Vol. C)
;
C C .003 .002
;International Tables for Crystallography
(1992, Vol. C)
;
H H .000 .000
;International Tables for Crystallography
(1992, Vol. C)
;
N N .006 .003
;International Tables for Crystallography
(1992, Vol. C)
;
O O .011 .006
;International Tables for Crystallography
(1992, Vol. C)
;

loop_
_geom_angle_atom_site_label_1
_geom_angle_atom_site_label_2
_geom_angle_atom_site_label_3
_geom_angle_site_symmetry_1
_geom_angle_site_symmetry_3
_geom_angle
_geom_angle_publ_flag
Cu1 Cu1 O1 2_565 . 81.80(10) no
Cu1 Cu1 O2 2_565 2_565 83.70(10) no
Cu1 Cu1 O3 2_565 . 84.20(10) no
Cu1 Cu1 O4 2_565 2_565 81.10(10) no
Cu1 Cu1 N1 2_565 . 178.20(10) no
O1 Cu1 O2 . 2_565 165.50(10) yes
O1 Cu1 O3 . . 90.70(10) no
O1 Cu1 O4 . 2_565 88.10(10) no
O1 Cu1 N1 . . 96.40(10) no
O2 Cu1 O3 2_565 . 87.10(10) no
O2 Cu1 O4 2_565 2_565 90.40(10) no
O2 Cu1 N1 2_565 . 98.10(10) no
O3 Cu1 O4 . 2_565 165.30(10) yes
O3 Cu1 N1 . . 96.20(10) no
O4 Cu1 N1 2_565 . 98.50(10) no
Cu1 O1 C1 . . 126.0(2) no
Cu1 O2 C1 2_565 . 123.2(2) no
Cu1 O3 C6 . . 123.0(2) no
Cu1 O4 C6 2_565 . 126.6(2) no
Cu1 N1 C11 . . 120.4(3) no
Cu1 N1 C15 . . 121.1(3) no
C11 N1 C15 . . 118.4(4) no
O1 C1 O2 . . 125.2(3) yes
O1 C1 C2 . . 117.2(3) no
O2 C1 C2 . . 117.5(3) no
C1 C2 C3A . . 110.7(3) no
C1 C2 C3B . . 116.9(3) no
C1 C2 C4A . . 103.3(3) no
C1 C2 C4B . . 103.2(3) no
C1 C2 C5A . . 115.8(3) no
C1 C2 C5B . . 112.8(3) no
C3A C2 C4A . . 104.9(3) no
C3A C2 C5A . . 120.7(3) no
C3B C2 C4B . . 105.4(3) no
C3B C2 C5B . . 116.5(3) no
C4A C2 C5A . . 98.2(3) no
C4B C2 C5B . . 98.9(2) no
C2 C3A H1A . . 109.4 no
C2 C3A H2A . . 109.7 no
C2 C3A H3A . . 109.6 no
H1A C3A H2A . . 109.0 no
H1A C3A H3A . . 109.6 no
H2A C3A H3A . . 109.6 no
C2 C3B H1B . . 109.2 no
C2 C3B H2B . . 109.5 no
C2 C3B H3B . . 109.1 no
H1B C3B H2B . . 109.7 no
H1B C3B H3B . . 109.9 no
H2B C3B H3B . . 109.5 no
C2 C4A H4A . . 109.2 no
C2 C4A H5A . . 110.0 no
C2 C4A H6A . . 109.6 no
H4A C4A H5A . . 109.4 no
H4A C4A H6A . . 109.1 no
H5A C4A H6A . . 109.6 no
C2 C4B H4B . . 108.9 no
C2 C4B H5B . . 109.5 no
C2 C4B H6B . . 108.9 no
H4B C4B H5B . . 110.2 no
H4B C4B H6B . . 109.4 no
H5B C4B H6B . . 110.0 no
C2 C5A H7A . . 109.9 no
C2 C5A H8A . . 108.7 no
C2 C5A H9A . . 110.2 no
H7A C5A H8A . . 108.1 no
H7A C5A H9A . . 111.1 no
H8A C5A H9A . . 108.8 no
C2 C5B H7B . . 109.4 no
C2 C5B H8B . . 108.6 no
C2 C5B H9B . . 109.6 no
H7B C5B H8B . . 108.7 no
H7B C5B H9B . . 111.2 no
H8B C5B H9B . . 109.2 no
O3 C6 O4 . . 125.1(3) yes
O3 C6 C7 . . 118.1(4) no
O4 C6 C7 . . 116.8(3) no
C6 C7 C8A . . 105.7(3) no
C6 C7 C8B . . 105.0(3) no
C6 C7 C9A . . 108.5(3) no
C6 C7 C9B . . 116.6(3) no
C6 C7 C10A . . 113.7(3) no
C6 C7 C10B . . 111.3(3) no
C8A C7 C9A . . 101.6(3) no
C8A C7 C10A . . 105.8(3) no
C8B C7 C9B . . 102.0(3) no
C8B C7 C10B . . 105.8(3) no
C9A C7 C10A . . 120.0(3) no
C9B C7 C10B . . 114.5(3) no
C7 C8A H10A . . 109.5 no
C7 C8A H11A . . 109.5 no
C7 C8A H12A . . 109.1 no
H10A C8A H11A . . 109.9 no
H10A C8A H12A . . 109.6 no
H11A C8A H12A . . 109.2 no
C7 C8B H10B . . 109.7 no
C7 C8B H11B . . 109.6 no
C7 C8B H12B . . 109.2 no
H10B C8B H11B . . 109.9 no
H10B C8B H12B . . 109.5 no
H11B C8B H12B . . 108.9 no
C7 C9A H13A . . 109.5 no
C7 C9A H14A . . 109.5 no
C7 C9A H15A . . 109.3 no
H13A C9A H14A . . 109.4 no
H13A C9A H15A . . 109.5 no
H14A C9A H15A . . 109.7 no
C7 C9B H13B . . 109.5 no
C7 C9B H14B . . 109.6 no
C7 C9B H15B . . 109.4 no
H13B C9B H14B . . 109.2 no
H13B C9B H15B . . 109.4 no
H14B C9B H15B . . 109.7 no
C7 C10A H16A . . 109.4 no
C7 C10A H17A . . 109.3 no
C7 C10A H18A . . 109.3 no
H16A C10A H17A . . 110.0 no
H16A C10A H18A . . 109.7 no
H17A C10A H18A . . 109.2 no
C7 C10B H16B . . 109.4 no
C7 C10B H17B . . 109.7 no
C7 C10B H18B . . 109.6 no
H16B C10B H17B . . 109.6 no
H16B C10B H18B . . 109.2 no
H17B C10B H18B . . 109.5 no
N1 C11 C12 . . 121.1(5) no
N1 C11 C16 . . 118.9(4) no
C12 C11 C16 . . 120.0(5) no
C11 C12 C13 . . 118.6(5) no
C11 C12 H19 . . 120.6 no
C13 C12 H19 . . 120.7 no
C12 C13 C14 . . 120.2(5) no
C12 C13 H20 . . 118.9 no
C14 C13 H20 . . 120.9 no
C13 C14 C15 . . 120.6(6) no
C13 C14 H21 . . 118.8 no
C15 C14 H21 . . 120.6 no
N1 C15 C14 . . 121.0(5) no
N1 C15 C17 . . 119.7(4) no
C14 C15 C17 . . 119.3(5) no
C11 C16 H22 . . 109.9 no
C11 C16 H23 . . 109.8 no
C11 C16 H24 . . 109.4 no
H22 C16 H23 . . 109.4 no
H22 C16 H24 . . 109.2 no
H23 C16 H24 . . 109.1 no
C15 C17 H25 . . 109.6 no
C15 C17 H26 . . 109.6 no
C15 C17 H27 . . 109.5 no
H25 C17 H26 . . 109.4 no
H25 C17 H27 . . 109.5 no
H26 C17 H27 . . 109.2 no

loop_
_geom_bond_atom_site_label_1
_geom_bond_atom_site_label_2
_geom_bond_site_symmetry_1
_geom_bond_site_symmetry_2
_geom_bond_distance
_geom_bond_publ_flag
Cu1 Cu1 . 2_565 2.7220(10) yes
Cu1 O1 . . 1.964(2) yes
Cu1 O2 . 2_565 1.973(2) yes
Cu1 O3 . . 1.964(2) yes
Cu1 O4 . 2_565 1.962(3) yes
Cu1 N1 . . 2.360(3) yes
O1 C1 . . 1.250(4) no
O2 C1 . . 1.256(4) no
O3 C6 . . 1.248(4) no
O4 C6 . . 1.255(4) no
N1 C11 . . 1.357(5) no
N1 C15 . . 1.360(5) no
C1 C2 . . 1.519(4) no
C2 C3A . . 1.526(4) no
C2 C3B . . 1.490(4) no
C2 C4A . . 1.602(5) no
C2 C4B . . 1.541(5) no
C2 C5A . . 1.470(4) no
C2 C5B . . 1.491(4) no
C3A H1A . . .963 no
C3A H2A . . .963 no
C3A H3A . . .956 no
C3B H1B . . .956 no
C3B H2B . . .961 no
C3B H3B . . .959 no
C4A H4A . . .964 no
C4A H5A . . .957 no
C4A H6A . . .961 no
C4B H4B . . .959 no
C4B H5B . . .952 no
C4B H6B . . .962 no
C5A H7A . . .955 no
C5A H8A . . .982 no
C5A H9A . . .946 no
C5B H7B . . .953 no
C5B H8B . . .976 no
C5B H9B . . .947 no
C6 C7 . . 1.530(5) no
C7 C8A . . 1.600(5) no
C7 C8B . . 1.494(5) no
C7 C9A . . 1.526(5) no
C7 C9B . . 1.450(5) no
C7 C10A . . 1.509(5) no
C7 C10B . . 1.566(5) no
C8A H10A . . .955 no
C8A H11A . . .959 no
C8A H12A . . .964 no
C8B H10B . . .953 no
C8B H11B . . .961 no
C8B H12B . . .966 no
C9A H13A . . .962 no
C9A H14A . . .959 no
C9A H15A . . .958 no
C9B H13B . . .963 no
C9B H14B . . .960 no
C9B H15B . . .957 no
C10A H16A . . .955 no
C10A H17A . . .960 no
C10A H18A . . .963 no
C10B H16B . . .961 no
C10B H17B . . .958 no
C10B H18B . . .962 no
C11 C12 . . 1.407(6) no
C11 C16 . . 1.468(7) no
C12 C13 . . 1.378(9) no
C12 H19 . . .961 no
C13 C14 . . 1.329(9) no
C13 H20 . . .963 no
C14 C15 . . 1.390(7) no
C14 H21 . . .957 no
C15 C17 . . 1.466(7) no
C16 H22 . . .960 no
C16 H23 . . .961 no
C16 H24 . . .963 no
C17 H25 . . .958 no
C17 H26 . . .962 no
C17 H27 . . .961 no

loop_
_geom_contact_atom_site_label_1
_geom_contact_atom_site_label_2
_geom_contact_distance
_geom_contact_site_symmetry_2
Cu1 Cu1 2.7223(7) 2_565
N1 C13 3.544(7) 2_555
C11 C13 3.540(8) 2_555
C11 C14 3.589(7) 2_555
C12 C15 3.580(6) 2_555
